data_7716623
loop_
_publ_author_name
'Smirnova, Kristina A.'
'Golomolzina, Irina V.'
'Romanenko, Galina V.'
'Fokin, Sergey V.'
'Tolstikov, Svyatoslav E.'
'Letyagin, Gleb A.'
'Chernavin, Platon A.'
'Bogomyakov, Artem S.'

_publ_section_title
;
 Solvent-controlled solid-state phase transitions of a heterospin Cu(II)
 complex with imidazolyl-substituted nitronyl nitroxide.
;
_journal_issue 31
_journal_name_full 'Dalton transactions (Cambridge, England : 2003)'
_journal_page_first 13119
_journal_page_last 13128
_journal_paper_doi 10.1039/d4dt01861c
_journal_volume 53
_journal_year 2024
_chemical_formula_sum 'C25 H27 Cu F12 N4 O6.5'
_chemical_formula_weight 779.04
_space_group_crystal_system orthorhombic
_space_group_IT_number 43
_space_group_name_Hall 'F 2 -2d'
_space_group_name_H-M_alt 'F d d 2'
_atom_sites_solution_hydrogens geom
_audit_creation_method SHELXL-2019/3
_audit_update_record
;
2024-04-23 deposited with the CCDC.	2024-07-11 downloaded from the CCDC.
;
_cell_angle_alpha 90
_cell_angle_beta 90
_cell_angle_gamma 90
_cell_formula_units_Z 16
_cell_length_a 22.9206(10)
_cell_length_b 45.728(2)
_cell_length_c 12.1832(6)
_cell_measurement_reflns_used 2749
_cell_measurement_temperature 296(2)
_cell_measurement_theta_max 17.35
_cell_measurement_theta_min 2.32
_cell_volume 12769.4(10)
_computing_cell_refinement 'Bruker SAINT'
_computing_data_collection 'Bruker APEX2'
_computing_data_reduction 'Bruker SAINT'
_computing_molecular_graphics 'Bruker SHELXTL'
_computing_publication_material 'Bruker SHELXTL'
_computing_structure_refinement 'SHELXL-2019/2 (Sheldrick, 2019)'
_computing_structure_solution 'SHELXS-97 (Sheldrick 2008)'
_diffrn_ambient_temperature 296(2)
_diffrn_measured_fraction_theta_full 1.000
_diffrn_measured_fraction_theta_max 0.991
_diffrn_measurement_device_type 'Bruker APEX-II CCD'
_diffrn_measurement_method '\f and \w scans'
_diffrn_radiation_type MoK\a
_diffrn_radiation_wavelength 0.71073
_diffrn_reflns_av_R_equivalents 0.1061
_diffrn_reflns_av_unetI/netI 0.1682
_diffrn_reflns_Laue_measured_fraction_full 1.000
_diffrn_reflns_Laue_measured_fraction_max 0.991
_diffrn_reflns_limit_h_max 30
_diffrn_reflns_limit_h_min -30
_diffrn_reflns_limit_k_max 60
_diffrn_reflns_limit_k_min -57
_diffrn_reflns_limit_l_max 15
_diffrn_reflns_limit_l_min -16
_diffrn_reflns_number 29755
_diffrn_reflns_point_group_measured_fraction_full 0.988
_diffrn_reflns_point_group_measured_fraction_max 0.961
_diffrn_reflns_theta_full 25.242
_diffrn_reflns_theta_max 28.794
_diffrn_reflns_theta_min 1.781
_exptl_absorpt_coefficient_mu 0.801
_exptl_absorpt_correction_type none
_exptl_crystal_colour green
_exptl_crystal_density_diffrn 1.621
_exptl_crystal_description prism
_exptl_crystal_F_000 6304
_exptl_crystal_size_max 0.15
_exptl_crystal_size_mid 0.05
_exptl_crystal_size_min 0.04
_refine_diff_density_max 0.307
_refine_diff_density_min -0.318
_refine_diff_density_rms 0.068
_refine_ls_abs_structure_details
; 
 Flack x determined using 1059 quotients [(I+)-(I-)]/[(I+)+(I-)] 
 (Parsons, Flack and Wagner, Acta Cryst. B69 (2013) 249-259). 
;
_refine_ls_abs_structure_Flack 0.022(11)
_refine_ls_extinction_method none
_refine_ls_goodness_of_fit_ref 0.973
_refine_ls_hydrogen_treatment constr
_refine_ls_matrix_type full
_refine_ls_number_parameters 490
_refine_ls_number_reflns 8011
_refine_ls_number_restraints 6
_refine_ls_restrained_S_all 0.973
_refine_ls_R_factor_all 0.1877
_refine_ls_R_factor_gt 0.0585
_refine_ls_shift/su_max 0.000
_refine_ls_shift/su_mean 0.000
_refine_ls_structure_factor_coef Fsqd
_refine_ls_weighting_details 'w=1/[\s^2^(Fo^2^)+(0.0271P)^2^+7.5644P] where P=(Fo^2^+2Fc^2^)/3'
_refine_ls_weighting_scheme calc
_refine_ls_wR_factor_gt 0.0804
_refine_ls_wR_factor_ref 0.1057
_reflns_Friedel_coverage 0.856
_reflns_Friedel_fraction_full 0.975
_reflns_Friedel_fraction_max 0.928
_reflns_number_gt 3392
_reflns_number_total 8011
_reflns_threshold_expression 'I > 2\s(I)'
_cod_data_source_file d4dt01861c2.cif
_cod_data_source_block z150
_cod_depositor_comments 'Adding full bibliography for 7716620--7716632.cif.'
_cod_original_cell_volume 12769.5(10)
_cod_original_formula_sum 'C25 H27 Cu F12 N4 O6.50'
_cod_database_code 7716623
_shelx_shelxl_version_number 2019/3
_shelx_space_group_comment
; 
The symmetry employed for this shelxl refinement is uniquely defined 
by the following loop, which should always be used as a source of 
symmetry information in preference to the above space-group names. 
They are only intended as comments. 
;

loop_
_space_group_symop_operation_xyz
'x, y, z'
'-x, -y, z'
'x+1/4, -y+1/4, z+1/4'
'-x+1/4, y+1/4, z+1/4'
'x, y+1/2, z+1/2'
'-x, -y+1/2, z+1/2'
'x+1/4, -y+3/4, z+3/4'
'-x+1/4, y+3/4, z+3/4'
'x+1/2, y, z+1/2'
'-x+1/2, -y, z+1/2'
'x+3/4, -y+1/4, z+3/4'
'-x+3/4, y+1/4, z+3/4'
'x+1/2, y+1/2, z'
'-x+1/2, -y+1/2, z'
'x+3/4, -y+3/4, z+1/4'
'-x+3/4, y+3/4, z+1/4'

loop_
_atom_site_label
_atom_site_type_symbol
_atom_site_fract_x
_atom_site_fract_y
_atom_site_fract_z
_atom_site_U_iso_or_equiv
_atom_site_adp_type
_atom_site_occupancy
_atom_site_site_symmetry_order
_atom_site_calc_flag
_atom_site_refinement_flags_posn
_atom_site_refinement_flags_adp
_atom_site_refinement_flags_occupancy
_atom_site_disorder_assembly
_atom_site_disorder_group
Cu Cu -0.35295(4) -0.09338(2) 0.40186(9) 0.0454(3) Uani 1 1 d . . . . .
O1 O -0.4248(2) -0.09436(11) 0.2701(5) 0.0539(16) Uani 1 1 d . . . . .
C1 C -0.4818(5) -0.0735(3) 0.1298(11) 0.078(3) Uani 1 1 d . . . . .
F1 F -0.5260(9) -0.0565(6) 0.1278(16) 0.126(8) Uani 0.5 1 d . . P A 1
F2 F -0.4471(6) -0.0609(3) 0.0381(10) 0.085(4) Uani 0.5 1 d . . P A 1
F1A F -0.5394(6) -0.0793(4) 0.1765(14) 0.114(6) Uani 0.5 1 d . . P A 2
F2A F -0.4894(9) -0.0522(4) 0.0743(13) 0.085(5) Uani 0.5 1 d . . P A 2
F3 F -0.4838(3) -0.09888(14) 0.0868(5) 0.113(2) Uani 1 1 d . . . . .
C2 C -0.4432(3) -0.0709(2) 0.2321(7) 0.049(2) Uani 1 1 d . . . . .
C3 C -0.4337(3) -0.04244(16) 0.2720(7) 0.047(2) Uani 1 1 d . . . . .
H3A H -0.447217 -0.026737 0.230690 0.056 Uiso 1 1 calc R U . . .
C4 C -0.4055(3) -0.03672(14) 0.3688(7) 0.045(2) Uani 1 1 d . . . . .
C5 C -0.4031(3) -0.00477(16) 0.4072(9) 0.053(2) Uani 1 1 d . . . . .
F4 F -0.34852(19) 0.00545(7) 0.4021(5) 0.0701(12) Uani 1 1 d . . . . .
F5 F -0.4349(2) 0.01323(8) 0.3454(4) 0.0763(16) Uani 1 1 d . . . . .
F6 F -0.4208(3) -0.00215(10) 0.5094(5) 0.0904(18) Uani 1 1 d . . . . .
O2 O -0.3797(2) -0.05379(9) 0.4350(4) 0.0449(14) Uani 1 1 d . . . . .
O3 O -0.3002(2) -0.07596(10) 0.2944(5) 0.0491(14) Uani 1 1 d . . . . .
C6 C -0.2510(4) -0.0687(2) 0.1293(9) 0.075(3) Uani 1 1 d . . . . .
F7 F -0.2897(2) -0.05126(12) 0.0822(5) 0.0960(19) Uani 1 1 d . . . . .
F8 F -0.2110(2) -0.05221(11) 0.1793(5) 0.0959(18) Uani 1 1 d . . . . .
F9 F -0.2235(2) -0.08264(12) 0.0491(5) 0.101(2) Uani 1 1 d . . . . .
C7 C -0.2818(3) -0.08909(19) 0.2107(8) 0.049(2) Uani 1 1 d . . . . .
C8 C -0.2851(3) -0.11855(18) 0.1847(8) 0.062(3) Uani 1 1 d . . . . .
H8A H -0.270139 -0.125438 0.118634 0.074 Uiso 1 1 calc R U . . .
C9 C -0.3111(3) -0.13766(18) 0.2586(9) 0.056(3) Uani 1 1 d . . . . .
C10 C -0.3144(5) -0.1697(2) 0.2238(12) 0.087(4) Uani 1 1 d . . . . .
F10 F -0.2666(2) -0.18122(9) 0.2046(5) 0.089(2) Uani 1 1 d . . . . .
F11 F -0.3577(3) -0.18169(13) 0.2309(9) 0.149(4) Uani 1 1 d . . . . .
F12 F -0.3099(7) -0.1886(2) 0.3354(12) 0.122(5) Uani 0.5 1 d . . P B 1
F12A F -0.3246(6) -0.16988(19) 0.0987(10) 0.092(4) Uani 0.5 1 d . . P B 2
O4 O -0.3332(2) -0.13285(10) 0.3507(5) 0.0523(15) Uani 1 1 d . . . . .
O1R O -0.5264(3) -0.15744(12) 0.7932(5) 0.0650(18) Uani 1 1 d . . . . .
N2R N -0.4819(3) -0.17371(16) 0.7825(7) 0.069(2) Uani 1 1 d . . . . .
C3R C -0.4713(4) -0.2014(2) 0.8489(9) 0.080(3) Uani 1 1 d . . . . .
C4R C -0.4438(4) -0.1907(2) 0.9567(9) 0.099(4) Uani 1 1 d . . . . .
H4RA H -0.407556 -0.180988 0.941069 0.148 Uiso 1 1 calc R U . . .
H4RB H -0.469906 -0.177212 0.992029 0.148 Uiso 1 1 calc R U . . .
H4RC H -0.436772 -0.207028 1.004180 0.148 Uiso 1 1 calc R U . . .
C5R C -0.5285(4) -0.21674(19) 0.8728(9) 0.087(3) Uani 1 1 d . . . . .
H5RA H -0.551606 -0.204843 0.921115 0.131 Uiso 1 1 calc R U . . .
H5RB H -0.549338 -0.219804 0.805420 0.131 Uiso 1 1 calc R U . . .
H5RC H -0.520926 -0.235254 0.907094 0.131 Uiso 1 1 calc R U . . .
C6R C -0.4285(4) -0.2176(2) 0.7720(9) 0.081(3) Uani 1 1 d . . . . .
C7R C -0.3824(4) -0.2368(2) 0.8268(10) 0.104(4) Uani 1 1 d . . . . .
H7RA H -0.401075 -0.253142 0.861906 0.156 Uiso 1 1 calc R U . . .
H7RB H -0.355620 -0.243872 0.772275 0.156 Uiso 1 1 calc R U . . .
H7RC H -0.361598 -0.225590 0.880544 0.156 Uiso 1 1 calc R U . . .
C8R C -0.4587(4) -0.23431(19) 0.6807(9) 0.090(4) Uani 1 1 d . . . . .
H8RA H -0.478312 -0.251029 0.710951 0.136 Uiso 1 1 calc R U . . .
H8RB H -0.486675 -0.221816 0.645479 0.136 Uiso 1 1 calc R U . . .
H8RC H -0.430294 -0.240656 0.628005 0.136 Uiso 1 1 calc R U . . .
N9R N -0.3995(3) -0.19217(17) 0.7172(7) 0.075(2) Uani 1 1 d . . . . .
O10R O -0.3520(2) -0.19412(13) 0.6628(6) 0.082(2) Uani 1 1 d . . . . .
C11R C -0.4349(4) -0.16773(19) 0.7196(8) 0.069(3) Uani 1 1 d . . . . .
C12R C -0.4228(3) -0.14207(17) 0.6552(9) 0.054(2) Uani 1 1 d . . . . .
C13R C -0.3980(3) -0.13960(15) 0.5550(8) 0.047(2) Uani 1 1 d . . . . .
H13A H -0.384827 -0.155115 0.512306 0.056 Uiso 1 1 calc R U . . .
N14R N -0.3951(2) -0.11045(12) 0.5259(6) 0.0420(16) Uani 1 1 d . . . . .
C15R C -0.4164(4) -0.09600(19) 0.6096(8) 0.057(3) Uani 1 1 d . . . . .
H15A H -0.418924 -0.075715 0.612212 0.069 Uiso 1 1 calc R U . . .
N16R N -0.4342(3) -0.11368(16) 0.6916(7) 0.061(2) Uani 1 1 d . . . . .
C17R C -0.4479(5) -0.1037(3) 0.8019(9) 0.106(4) Uani 1 1 d . . . . .
H17A H -0.442076 -0.119841 0.852246 0.128 Uiso 1 1 calc R U . C 1
H17B H -0.488934 -0.098506 0.804348 0.128 Uiso 1 1 calc R U . C 1
C18R C -0.4133(7) -0.0782(4) 0.8419(16) 0.076(4) Uani 0.5 1 d . . P D 1
H18A H -0.426930 -0.071186 0.912527 0.114 Uiso 0.5 1 calc R U P D 1
H18B H -0.413033 -0.062218 0.789481 0.114 Uiso 0.5 1 calc R U P D 1
C18A C -0.3894(8) -0.1145(4) 0.8803(16) 0.076(4) Uani 0.5 1 d . . P D 2
H18D H -0.398366 -0.112802 0.957849 0.091 Uiso 0.5 1 calc R U P D 2
H18E H -0.379222 -0.134696 0.864596 0.091 Uiso 0.5 1 calc R U P D 2
C19R C -0.3433(6) -0.0958(3) 0.8518(9) 0.147(5) Uani 1 1 d . . . . .
H19A H -0.314809 -0.081968 0.877371 0.220 Uiso 1 1 calc R U . D 1
H19B H -0.345685 -0.111819 0.902465 0.220 Uiso 1 1 calc R U . D 1
H19C H -0.331952 -0.102957 0.780878 0.220 Uiso 1 1 calc R U . D 1
O1U O -0.5521(5) 0.0378(2) 0.7379(9) 0.064(3) Uani 0.5 1 d D . P E -1
C2U C -0.5733(8) 0.0149(4) 0.8066(16) 0.067(6) Uani 0.5 1 d D . P E -1
H2UA H -0.597092 0.001307 0.765236 0.081 Uiso 0.5 1 calc R U P E -1
H2UB H -0.596035 0.022714 0.866989 0.081 Uiso 0.5 1 calc R U P E -1
C3U C -0.5191(12) 0.0006(12) 0.8470(18) 0.104(16) Uani 0.5 1 d D . P E -1
H3UA H -0.503228 0.011118 0.909460 0.125 Uiso 0.5 1 calc R U P E -1
H3UB H -0.526683 -0.019428 0.868444 0.125 Uiso 0.5 1 calc R U P E -1
C4U C -0.4785(7) 0.0017(4) 0.7535(17) 0.062(6) Uani 0.5 1 d D . P E -1
H4UA H -0.485917 -0.014018 0.701981 0.074 Uiso 0.5 1 calc R U P E -1
H4UB H -0.438231 0.000811 0.777598 0.074 Uiso 0.5 1 calc R U P E -1
C5U C -0.4925(6) 0.0306(3) 0.7050(15) 0.066(5) Uani 0.5 1 d D . P E -1
H5UA H -0.489592 0.029692 0.625629 0.079 Uiso 0.5 1 calc R U P E -1
H5UB H -0.465480 0.045275 0.731600 0.079 Uiso 0.5 1 calc R U P E -1

loop_
_atom_site_aniso_label
_atom_site_aniso_U_11
_atom_site_aniso_U_22
_atom_site_aniso_U_33
_atom_site_aniso_U_23
_atom_site_aniso_U_13
_atom_site_aniso_U_12
Cu 0.0478(5) 0.0208(4) 0.0675(6) -0.0050(5) -0.0155(6) 0.0043(5)
O1 0.056(4) 0.031(3) 0.074(4) 0.000(3) -0.017(3) 0.000(3)
C1 0.071(9) 0.066(8) 0.096(10) 0.007(8) -0.026(8) 0.012(7)
F1 0.086(14) 0.20(2) 0.095(16) -0.007(15) -0.046(11) 0.077(16)
F2 0.112(11) 0.085(9) 0.059(8) 0.025(7) 0.012(8) -0.027(9)
F1A 0.066(10) 0.143(13) 0.133(15) 0.024(11) -0.035(9) -0.018(9)
F2A 0.092(14) 0.090(11) 0.074(13) 0.031(10) -0.019(10) -0.012(11)
F3 0.148(6) 0.081(5) 0.109(5) 0.005(4) -0.068(4) -0.010(4)
C2 0.031(5) 0.057(6) 0.057(6) -0.002(5) 0.000(4) 0.000(4)
C3 0.037(5) 0.027(4) 0.076(7) 0.010(4) -0.005(5) 0.003(4)
C4 0.034(4) 0.021(4) 0.079(7) 0.003(4) 0.009(4) 0.001(3)
C5 0.039(5) 0.030(4) 0.090(7) 0.010(5) 0.013(6) 0.006(4)
F4 0.057(3) 0.033(2) 0.120(4) -0.004(3) 0.004(3) -0.009(2)
F5 0.077(3) 0.024(2) 0.128(4) 0.009(3) -0.017(3) 0.014(2)
F6 0.134(5) 0.033(3) 0.104(5) -0.007(3) 0.046(4) 0.004(3)
O2 0.052(3) 0.019(3) 0.063(4) -0.002(3) -0.009(3) 0.004(2)
O3 0.048(3) 0.033(3) 0.067(4) -0.006(3) -0.009(3) 0.006(3)
C6 0.056(6) 0.084(8) 0.085(9) -0.020(7) -0.001(7) -0.011(6)
F7 0.084(4) 0.098(4) 0.106(5) 0.031(4) 0.010(4) 0.009(4)
F8 0.103(4) 0.081(4) 0.104(5) -0.010(3) -0.012(4) -0.053(3)
F9 0.079(4) 0.105(5) 0.119(5) -0.035(4) 0.029(4) -0.026(3)
C7 0.027(5) 0.048(6) 0.073(7) -0.011(5) -0.017(5) -0.003(4)
C8 0.048(5) 0.049(6) 0.088(8) -0.035(5) 0.002(5) -0.002(4)
C9 0.027(5) 0.033(5) 0.108(9) -0.025(6) -0.013(5) 0.008(4)
C10 0.037(6) 0.057(7) 0.167(14) -0.036(8) -0.005(7) 0.002(6)
F10 0.058(3) 0.035(3) 0.173(6) -0.019(3) 0.024(3) 0.004(2)
F11 0.066(4) 0.052(4) 0.328(13) -0.082(5) 0.066(6) -0.027(3)
F12 0.192(16) 0.030(6) 0.142(12) -0.015(7) 0.029(11) -0.006(8)
F12A 0.157(12) 0.033(6) 0.087(8) -0.025(6) -0.052(8) -0.018(6)
O4 0.051(3) 0.022(3) 0.084(5) -0.012(3) -0.023(3) 0.003(2)
O1R 0.041(3) 0.064(4) 0.090(5) 0.023(4) -0.017(4) 0.002(3)
N2R 0.040(5) 0.068(5) 0.099(6) 0.036(5) -0.030(5) -0.007(4)
C3R 0.043(6) 0.086(7) 0.110(9) 0.056(7) -0.025(6) 0.005(6)
C4R 0.074(7) 0.112(9) 0.110(9) 0.053(7) -0.035(7) -0.008(6)
C5R 0.071(7) 0.083(7) 0.108(9) 0.044(6) -0.014(6) 0.002(6)
C6R 0.045(6) 0.070(7) 0.127(9) 0.062(7) -0.038(6) -0.014(5)
C7R 0.059(6) 0.094(8) 0.159(10) 0.075(7) -0.035(7) 0.009(6)
C8R 0.054(6) 0.075(6) 0.142(10) 0.052(7) -0.027(7) 0.002(5)
N9R 0.037(4) 0.078(5) 0.111(7) 0.051(5) -0.025(5) 0.009(4)
O10R 0.042(4) 0.077(4) 0.127(6) 0.036(4) -0.012(4) 0.009(3)
C11R 0.063(7) 0.058(6) 0.086(7) 0.031(6) -0.040(6) 0.004(5)
C12R 0.044(5) 0.043(5) 0.074(7) 0.011(6) -0.029(5) -0.001(4)
C13R 0.041(5) 0.023(4) 0.076(7) 0.006(4) -0.021(5) 0.006(4)
N14R 0.038(4) 0.023(3) 0.064(5) -0.001(3) -0.014(4) -0.002(3)
C15R 0.059(6) 0.038(5) 0.075(8) -0.008(5) -0.007(5) -0.007(4)
N16R 0.056(5) 0.056(5) 0.070(6) -0.012(5) -0.012(4) -0.020(4)
C17R 0.097(8) 0.146(11) 0.075(9) -0.033(8) -0.008(7) -0.059(8)
C18R 0.099(11) 0.060(8) 0.069(10) -0.013(8) 0.023(9) -0.026(8)
C18A 0.099(11) 0.060(8) 0.069(10) -0.013(8) 0.023(9) -0.026(8)
C19R 0.202(14) 0.128(11) 0.110(10) -0.026(9) -0.076(10) 0.044(11)
O1U 0.067(8) 0.047(7) 0.077(8) 0.017(6) 0.014(7) 0.011(6)
C2U 0.072(13) 0.036(11) 0.094(16) 0.008(11) 0.001(12) -0.001(10)
C3U 0.18(5) 0.058(13) 0.070(13) 0.01(2) 0.04(2) 0.00(3)
C4U 0.056(15) 0.037(10) 0.092(15) 0.018(13) 0.000(11) 0.009(13)
C5U 0.052(11) 0.054(11) 0.092(15) 0.006(11) 0.010(10) -0.027(9)

loop_
_atom_type_symbol
_atom_type_description
_atom_type_scat_dispersion_real
_atom_type_scat_dispersion_imag
_atom_type_scat_source
C C 0.0033 0.0016 'International Tables Vol C Tables 4.2.6.8 and 6.1.1.4'
H H 0.0000 0.0000 'International Tables Vol C Tables 4.2.6.8 and 6.1.1.4'
N N 0.0061 0.0033 'International Tables Vol C Tables 4.2.6.8 and 6.1.1.4'
O O 0.0106 0.0060 'International Tables Vol C Tables 4.2.6.8 and 6.1.1.4'
F F 0.0171 0.0103 'International Tables Vol C Tables 4.2.6.8 and 6.1.1.4'
Cu Cu 0.3201 1.2651 'International Tables Vol C Tables 4.2.6.8 and 6.1.1.4'

loop_
_geom_angle_atom_site_label_1
_geom_angle_atom_site_label_2
_geom_angle_atom_site_label_3
_geom_angle
_geom_angle_site_symmetry_1
_geom_angle_site_symmetry_3
_geom_angle_publ_flag
N14R Cu O3 170.7(2) . . ?
N14R Cu O2 93.2(2) . . ?
O3 Cu O2 87.4(2) . . ?
N14R Cu O4 89.5(3) . . ?
O3 Cu O4 91.1(2) . . ?
O2 Cu O4 172.1(2) . . ?
N14R Cu O1 100.2(2) . . ?
O3 Cu O1 89.1(2) . . ?
O2 Cu O1 86.44(19) . . ?
O4 Cu O1 85.74(19) . . ?
N14R Cu O1R 79.5(2) . 7_544 ?
O3 Cu O1R 91.2(2) . 7_544 ?
O2 Cu O1R 93.72(19) . 7_544 ?
O4 Cu O1R 94.11(19) . 7_544 ?
O1 Cu O1R 179.7(2) . 7_544 ?
C2 O1 Cu 119.1(5) . . ?
F2A C1 F3 120.2(14) . . ?
F1 C1 F3 121.2(14) . . ?
F1 C1 F2 99.9(19) . . ?
F3 C1 F2 93.6(10) . . ?
F2A C1 F1A 103.6(14) . . ?
F3 C1 F1A 87.9(11) . . ?
F2A C1 C2 118.6(12) . . ?
F1 C1 C2 115.2(12) . . ?
F3 C1 C2 115.2(9) . . ?
F2 C1 C2 105.7(9) . . ?
F1A C1 C2 102.7(11) . . ?
O1 C2 C3 128.2(8) . . ?
O1 C2 C1 115.5(8) . . ?
C3 C2 C1 116.3(8) . . ?
O1 C2 Cu 40.4(4) . . ?
C3 C2 Cu 88.5(5) . . ?
C1 C2 Cu 154.3(7) . . ?
C4 C3 C2 123.2(7) . . ?
O2 C4 C3 130.6(6) . . ?
O2 C4 C5 112.0(7) . . ?
C3 C4 C5 117.5(7) . . ?
O2 C4 Cu 33.3(3) . . ?
C3 C4 Cu 98.4(5) . . ?
C5 C4 Cu 142.8(6) . . ?
F6 C5 F4 107.5(8) . . ?
F6 C5 F5 108.1(7) . . ?
F4 C5 F5 105.7(7) . . ?
F6 C5 C4 111.4(7) . . ?
F4 C5 C4 110.7(6) . . ?
F5 C5 C4 113.3(7) . . ?
C4 O2 Cu 125.8(5) . . ?
C7 O3 Cu 123.9(5) . . ?
F7 C6 F9 106.8(9) . . ?
F7 C6 F8 108.7(9) . . ?
F9 C6 F8 106.4(8) . . ?
F7 C6 C7 109.7(7) . . ?
F9 C6 C7 113.6(9) . . ?
F8 C6 C7 111.4(9) . . ?
O3 C7 C8 129.1(9) . . ?
O3 C7 C6 112.8(8) . . ?
C8 C7 C6 118.0(9) . . ?
O3 C7 Cu 34.6(4) . . ?
C8 C7 Cu 95.0(6) . . ?
C6 C7 Cu 146.4(6) . . ?
C7 C8 C9 119.2(8) . . ?
O4 C9 C8 130.1(8) . . ?
O4 C9 C10 113.5(9) . . ?
C8 C9 C10 116.4(10) . . ?
O4 C9 Cu 35.6(4) . . ?
C8 C9 Cu 95.4(5) . . ?
C10 C9 Cu 146.9(8) . . ?
F11 C10 F10 125.5(10) . . ?
F11 C10 C9 119.0(9) . . ?
F10 C10 C9 114.7(8) . . ?
F11 C10 F12A 86.5(11) . . ?
F10 C10 F12A 86.9(10) . . ?
C9 C10 F12A 106.7(10) . . ?
F11 C10 F12 74.5(10) . . ?
F10 C10 F12 82.8(9) . . ?
C9 C10 F12 106.1(10) . . ?
C10 F11 F12 65.6(9) . . ?
C10 F12 F11 39.9(5) . . ?
C9 O4 Cu 122.7(6) . . ?
N2R O1R Cu 120.7(5) . 15_445 ?
O1R N2R C11R 125.5(7) . . ?
O1R N2R C3R 124.2(8) . . ?
C11R N2R C3R 110.1(7) . . ?
C5R C3R C6R 116.4(9) . . ?
C5R C3R N2R 110.4(7) . . ?
C6R C3R N2R 100.2(8) . . ?
C5R C3R C4R 109.8(9) . . ?
C6R C3R C4R 114.3(8) . . ?
N2R C3R C4R 104.6(8) . . ?
N9R C6R C3R 100.4(8) . . ?
N9R C6R C7R 109.5(7) . . ?
C3R C6R C7R 116.7(9) . . ?
N9R C6R C8R 105.5(8) . . ?
C3R C6R C8R 113.4(7) . . ?
C7R C6R C8R 110.3(9) . . ?
O10R N9R C11R 124.7(8) . . ?
O10R N9R C6R 123.8(8) . . ?
C11R N9R C6R 110.9(8) . . ?
N2R C11R N9R 108.5(8) . . ?
N2R C11R C12R 129.0(9) . . ?
N9R C11R C12R 122.2(10) . . ?
C13R C12R N16R 106.7(7) . . ?
C13R C12R C11R 130.0(9) . . ?
N16R C12R C11R 123.2(10) . . ?
C12R C13R N14R 109.4(7) . . ?
C12R C13R Cu 139.9(6) . . ?
N14R C13R Cu 31.2(4) . . ?
C15R N14R C13R 105.7(7) . . ?
C15R N14R Cu 125.7(6) . . ?
C13R N14R Cu 127.4(6) . . ?
N14R C15R N16R 112.8(8) . . ?
N14R C15R Cu 32.9(4) . . ?
N16R C15R Cu 144.8(6) . . ?
C15R N16R C12R 105.4(8) . . ?
C15R N16R C17R 124.2(8) . . ?
C12R N16R C17R 128.8(9) . . ?
N16R C17R C18R 115.6(11) . . ?
N16R C17R C18A 104.7(10) . . ?
C17R C18R C19R 98.5(11) . . ?
C19R C18A C17R 105.9(12) . . ?
C5U O1U C2U 108.2(12) . . ?
O1U C2U C3U 103(2) . . ?
C4U C3U C2U 104.8(17) . . ?
C3U C4U C5U 102(2) . . ?
C4U C5U O1U 107.2(12) . . ?

loop_
_geom_bond_atom_site_label_1
_geom_bond_atom_site_label_2
_geom_bond_distance
_geom_bond_site_symmetry_2
_geom_bond_publ_flag
Cu N14R 1.957(6) . ?
Cu O3 1.952(5) . ?
Cu O2 1.953(4) . ?
Cu O4 1.963(5) . ?
Cu O1 2.300(5) . ?
Cu O1R 2.458(6) 7_544 ?
O1 C2 1.242(9) . ?
C1 F2A 1.199(16) . ?
C1 F1 1.279(17) . ?
C1 F3 1.273(11) . ?
C1 F2 1.488(18) . ?
C1 F1A 1.462(18) . ?
C1 C2 1.534(12) . ?
C2 C3 1.406(10) . ?
C3 C4 1.369(10) . ?
C4 O2 1.269(8) . ?
C4 C5 1.535(10) . ?
C5 F6 1.315(9) . ?
C5 F4 1.337(7) . ?
C5 F5 1.333(8) . ?
O3 C7 1.256(10) . ?
C6 F7 1.323(10) . ?
C6 F9 1.326(10) . ?
C6 F8 1.334(10) . ?
C6 C7 1.534(12) . ?
C7 C8 1.386(10) . ?
C8 C9 1.389(11) . ?
C9 O4 1.251(10) . ?
C9 C10 1.526(12) . ?
C10 F11 1.138(10) . ?
C10 F10 1.239(10) . ?
C10 F12A 1.542(15) . ?
C10 F12 1.615(17) . ?
F11 F12 1.709(16) . ?
O1R N2R 1.270(8) . ?
N2R C11R 1.349(11) . ?
N2R C3R 1.524(11) . ?
C3R C5R 1.515(11) . ?
C3R C6R 1.544(14) . ?
C3R C4R 1.537(13) . ?
C6R N9R 1.498(10) . ?
C6R C7R 1.528(11) . ?
C6R C8R 1.516(13) . ?
N9R O10R 1.278(8) . ?
N9R C11R 1.382(11) . ?
C11R C12R 1.439(12) . ?
C12R C13R 1.351(11) . ?
C12R N16R 1.397(9) . ?
C13R N14R 1.381(8) . ?
N14R C15R 1.309(10) . ?
C15R N16R 1.348(10) . ?
N16R C17R 1.454(12) . ?
C17R C18R 1.492(17) . ?
C17R C18A 1.72(2) . ?
C18R C19R 1.80(2) . ?
C18A C19R 1.404(18) . ?
O1U C5U 1.462(15) . ?
O1U C2U 1.425(15) . ?
C2U C3U 1.49(2) . ?
C3U C4U 1.47(2) . ?
C4U C5U 1.480(18) . ?

loop_
_geom_hbond_atom_site_label_D
_geom_hbond_atom_site_label_H
_geom_hbond_atom_site_label_A
_geom_hbond_distance_DH
_geom_hbond_distance_HA
_geom_hbond_distance_DA
_geom_hbond_angle_DHA
_geom_hbond_site_symmetry_A
_geom_hbond_publ_flag
C3U^a H3UB^a O10R 0.97 2.46 3.31(5) 145.8 15_445 yes
